data_4349669
loop_
_publ_author_name
'Gao, Hong-Ling'
'Wang, Ni-Ni'
'Wang, Wen-Min'
'Shen, Hai-Yun'
'Zhou, Xiao-Pu'
'Chang, Yi-Xin'
'Zhang, Ru-Xia'
'Cui, Jian-Zhong'

_publ_section_title
;
 Fine-tuning the magnetocaloric effect and SMMs behaviors of coplanar RE4
 complexes by \b-diketonate coligands
;
_journal_issue 5
_journal_name_full 'Inorganic Chemistry Frontiers'
_journal_page_first 860
_journal_paper_doi 10.1039/C7QI00034K
_journal_volume 4
_journal_year 2017
_chemical_formula_sum 'C158 H124 N16 O16 S6 Tb4'
_chemical_formula_weight 3330.77
_space_group_IT_number 2
_space_group_name_Hall '-P 1'
_space_group_name_H-M_alt 'P -1'
_symmetry_cell_setting triclinic
_symmetry_space_group_name_H-M 'P -1'
_atom_sites_solution_hydrogens geom
_atom_sites_solution_primary direct
_atom_sites_solution_secondary difmap
_audit_creation_method SHELXL-97
_audit_update_record
;
2016-05-20 deposited with the CCDC.
2017-03-03 downloaded from the CCDC.
;
_cell_angle_alpha 77.531(4)
_cell_angle_beta 70.690(3)
_cell_angle_gamma 76.874(4)
_cell_formula_units_Z 1
_cell_length_a 15.1460(6)
_cell_length_b 16.0882(7)
_cell_length_c 16.6268(7)
_cell_measurement_reflns_used 10797
_cell_measurement_temperature 113(2)
_cell_measurement_theta_max 27.5
_cell_measurement_theta_min 3.1
_cell_volume 3679.7(3)
_computing_cell_refinement 'CrystalClear-SM Expert 2.1 b42'
_computing_data_collection 'CrystalClear-SM Expert 2.1 b42 (Rigaku, 2015)'
_computing_data_reduction 'CrystalClear-SM Expert 2.1 b42'
_computing_molecular_graphics 'CrystalStructure 4.1'
_computing_publication_material 'CrystalStructure 4.1 (Rigaku, 2014)'
_computing_structure_refinement 'SHELXL-97 (Sheldrick, 1997)'
_computing_structure_solution 'SHELXS-97 (Sheldrick, 1990)'
_diffrn_ambient_temperature 113(2)
_diffrn_detector_area_resol_mean 5.814
_diffrn_measured_fraction_theta_full 0.990
_diffrn_measured_fraction_theta_max 0.990
_diffrn_measurement_device_type 'Rigaku XtaLAB P200'
_diffrn_measurement_method '\w and \f scans'
_diffrn_radiation_monochromator multilayer
_diffrn_radiation_source 'rotating anode'
_diffrn_radiation_type MoK\a
_diffrn_radiation_wavelength 0.71073
_diffrn_reflns_av_R_equivalents 0.0223
_diffrn_reflns_av_sigmaI/netI 0.0237
_diffrn_reflns_limit_h_max 18
_diffrn_reflns_limit_h_min -18
_diffrn_reflns_limit_k_max 19
_diffrn_reflns_limit_k_min -19
_diffrn_reflns_limit_l_max 19
_diffrn_reflns_limit_l_min -19
_diffrn_reflns_number 40189
_diffrn_reflns_theta_full 25.02
_diffrn_reflns_theta_max 25.02
_diffrn_reflns_theta_min 3.11
_diffrn_standards_decay_% 0
_diffrn_standards_interval_count 0
_diffrn_standards_interval_time 0
_diffrn_standards_number 0
_exptl_absorpt_coefficient_mu 2.052
_exptl_absorpt_correction_T_max 0.8211
_exptl_absorpt_correction_T_min 0.6843
_exptl_absorpt_correction_type multi-scan
_exptl_absorpt_process_details 'REQAB (Rigaku, 1998)'
_exptl_crystal_colour Colorless
_exptl_crystal_density_diffrn 1.503
_exptl_crystal_density_method 'not measured'
_exptl_crystal_description Prism
_exptl_crystal_F_000 1668
_exptl_crystal_size_max 0.20
_exptl_crystal_size_mid 0.16
_exptl_crystal_size_min 0.10
_platon_squeeze_details
;
;
_refine_diff_density_max 0.993
_refine_diff_density_min -0.672
_refine_diff_density_rms 0.085
_refine_ls_extinction_method none
_refine_ls_goodness_of_fit_ref 1.060
_refine_ls_hydrogen_treatment mixed
_refine_ls_matrix_type full
_refine_ls_number_parameters 948
_refine_ls_number_reflns 12857
_refine_ls_number_restraints 121
_refine_ls_restrained_S_all 1.083
_refine_ls_R_factor_all 0.0307
_refine_ls_R_factor_gt 0.0255
_refine_ls_shift/su_max 0.001
_refine_ls_shift/su_mean 0.000
_refine_ls_structure_factor_coef Fsqd
_refine_ls_weighting_details 'calc w=1/[\s^2^(Fo^2^)+(0.0376P)^2^+4.9522P] where P=(Fo^2^+2Fc^2^)/3'
_refine_ls_weighting_scheme calc
_refine_ls_wR_factor_gt 0.0670
_refine_ls_wR_factor_ref 0.0717
_reflns_number_gt 11350
_reflns_number_total 12857
_reflns_threshold_expression >2sigma(I)
_cod_data_source_file c7qi00034k2.cif
_cod_data_source_block shelx-sr
_cod_depositor_comments
;
The following automatic conversions were performed:

data item '_exptl_absorpt_correction_type' value 'MULTI-SCAN' was
changed to 'multi-scan' in accordance with the
/home/saulius/struct/COD-crude-data/automatic-downloads/DataCite-retrospective/RSC/depositions/lib/dictionaries/cif_core.dic
dictionary named 'cif_core.dic' version 2.4.2 last updated on
2011-04-26.

data item '_symmetry_cell_setting' value 'Triclinic' was changed to
'triclinic' in accordance with the
/home/saulius/struct/COD-crude-data/automatic-downloads/DataCite-retrospective/RSC/depositions/lib/dictionaries/cif_core.dic
dictionary named 'cif_core.dic' version 2.4.2 last updated on
2011-04-26.

Automatic conversion script
Id: cif_fix_values 6909 2019-04-08 15:41:33Z antanas 
;
_cod_original_sg_symbol_H-M P-1
_cod_database_code 4349669

loop_
_symmetry_equiv_pos_as_xyz
'x, y, z'
'-x, -y, -z'

loop_
_atom_site_label
_atom_site_type_symbol
_atom_site_fract_x
_atom_site_fract_y
_atom_site_fract_z
_atom_site_U_iso_or_equiv
_atom_site_adp_type
_atom_site_occupancy
_atom_site_symmetry_multiplicity
_atom_site_calc_flag
_atom_site_refinement_flags
_atom_site_disorder_assembly
_atom_site_disorder_group
Tb1 Tb 0.573437(10) -0.065882(9) 0.409080(9) 0.01767(5) Uani 1 1 d . . .
Tb2 Tb 0.647647(10) 0.131812(9) 0.405485(9) 0.01872(5) Uani 1 1 d . . .
S1 S 0.92651(10) -0.60676(9) 0.63081(13) 0.0911(6) Uani 1 1 d . . .
S2 S 1.23491(7) -0.02336(8) -0.07130(6) 0.0414(2) Uani 1 1 d . . .
O1 O 0.50908(15) -0.18732(14) 0.50001(14) 0.0217(5) Uani 1 1 d . . .
O2 O 0.71552(15) -0.00143(14) 0.35315(14) 0.0233(5) Uani 1 1 d . . .
O3 O 0.54425(15) 0.08513(14) 0.35171(13) 0.0214(5) Uani 1 1 d . A .
O4 O 0.48558(17) -0.07178(15) 0.31836(14) 0.0275(5) Uani 1 1 d . . .
O5 O 0.66164(16) -0.16157(16) 0.31238(16) 0.0315(6) Uani 1 1 d . . .
O6 O 0.69994(16) 0.25019(15) 0.42053(15) 0.0269(5) Uani 1 1 d . . .
O7 O 0.75145(15) 0.07872(15) 0.49004(15) 0.0260(5) Uani 1 1 d . . .
O8 O 0.41819(14) -0.01921(13) 0.49306(13) 0.0183(4) Uani 1 1 d . . .
H8 H 0.3761 0.0125 0.4570 0.022 Uiso 1 1 calc R . .
N1 N 0.68730(19) -0.16779(17) 0.48381(18) 0.0240(6) Uani 1 1 d . . .
N2 N 0.7651(2) -0.4691(2) 0.6022(3) 0.0500(10) Uani 1 1 d . . .
N3 N 0.79649(19) 0.13882(18) 0.27406(18) 0.0240(6) Uani 1 1 d . . .
N4 N 1.0573(2) -0.0335(2) 0.08472(19) 0.0312(7) Uani 1 1 d . . .
N5 N 0.58107(19) 0.24735(18) 0.30100(17) 0.0245(6) Uani 1 1 d . . .
N6 N 0.3072(2) 0.3360(2) 0.1941(2) 0.0412(8) Uani 1 1 d . . .
C1 C 0.7726(2) -0.1566(2) 0.4809(2) 0.0295(8) Uani 1 1 d . . .
H1A H 0.7893 -0.1009 0.4594 0.035 Uiso 1 1 calc R . .
C2 C 0.8391(2) -0.2231(2) 0.5079(3) 0.0348(9) Uani 1 1 d . . .
H2A H 0.8994 -0.2122 0.5045 0.042 Uiso 1 1 calc R . .
C3 C 0.8165(3) -0.3034(3) 0.5390(3) 0.0392(9) Uani 1 1 d . . .
H3A H 0.8611 -0.3490 0.5575 0.047 Uiso 1 1 calc R . .
C4 C 0.7267(2) -0.3191(2) 0.5438(2) 0.0319(8) Uani 1 1 d . . .
C5 C 0.6981(3) -0.4017(2) 0.5752(3) 0.0396(9) Uani 1 1 d . . .
C6 C 0.6115(3) -0.4106(2) 0.5711(3) 0.0359(9) Uani 1 1 d . . .
H6A H 0.5938 -0.4662 0.5870 0.043 Uiso 1 1 calc R . .
C7 C 0.5485(2) -0.3401(2) 0.5443(2) 0.0299(8) Uani 1 1 d . . .
H7A H 0.4892 -0.3494 0.5432 0.036 Uiso 1 1 calc R . .
C8 C 0.5700(2) -0.2579(2) 0.5195(2) 0.0236(7) Uani 1 1 d . . .
C9 C 0.6637(2) -0.2479(2) 0.5156(2) 0.0259(7) Uani 1 1 d . . .
C10 C 0.7384(3) -0.5359(3) 0.6533(3) 0.0496(11) Uani 1 1 d . . .
H10A H 0.6725 -0.5381 0.6770 0.060 Uiso 1 1 calc R . .
C11 C 0.8065(3) -0.6089(3) 0.6762(3) 0.0511(12) Uani 1 1 d . . .
C12 C 0.7906(3) -0.6861(3) 0.7278(3) 0.0506(11) Uani 1 1 d . . .
C13 C 0.8770(4) -0.7427(3) 0.7292(4) 0.0591(13) Uani 1 1 d . . .
H13A H 0.8797 -0.7994 0.7612 0.071 Uiso 1 1 calc R . .
C14 C 0.9537(4) -0.7093(3) 0.6819(4) 0.0733(17) Uani 1 1 d . . .
H14 H 1.0167 -0.7389 0.6768 0.088 Uiso 1 1 calc R . .
C15 C 0.6959(4) -0.7086(4) 0.7805(4) 0.0761(17) Uani 1 1 d . . .
H15A H 0.6460 -0.6604 0.7706 0.114 Uiso 1 1 calc R . .
H15B H 0.6923 -0.7198 0.8418 0.114 Uiso 1 1 calc R . .
H15C H 0.6872 -0.7603 0.7639 0.114 Uiso 1 1 calc R . .
C16 C 0.8347(3) 0.2084(2) 0.2322(2) 0.0294(8) Uani 1 1 d . . .
H16A H 0.8057 0.2621 0.2520 0.035 Uiso 1 1 calc R . .
C17 C 0.9159(3) 0.2066(3) 0.1602(3) 0.0364(9) Uani 1 1 d . . .
H17A H 0.9390 0.2585 0.1306 0.044 Uiso 1 1 calc R . .
C18 C 0.9616(3) 0.1293(2) 0.1330(2) 0.0330(8) Uani 1 1 d . . .
H18A H 1.0171 0.1272 0.0848 0.040 Uiso 1 1 calc R . .
C19 C 0.9262(2) 0.0533(2) 0.1767(2) 0.0262(7) Uani 1 1 d . . .
C20 C 0.9710(2) -0.0301(2) 0.1537(2) 0.0277(8) Uani 1 1 d . . .
C21 C 0.9296(2) -0.0999(2) 0.2011(2) 0.0310(8) Uani 1 1 d . . .
H21A H 0.9597 -0.1558 0.1875 0.037 Uiso 1 1 calc R . .
C22 C 0.8450(2) -0.0919(2) 0.2686(2) 0.0268(7) Uani 1 1 d . . .
H22A H 0.8197 -0.1424 0.2998 0.032 Uiso 1 1 calc R . .
C23 C 0.7973(2) -0.0122(2) 0.2910(2) 0.0229(7) Uani 1 1 d . . .
C24 C 0.8407(2) 0.0617(2) 0.2462(2) 0.0218(7) Uani 1 1 d . . .
C25 C 1.0970(3) -0.1038(3) 0.0559(2) 0.0402(10) Uani 1 1 d . . .
H25A H 1.0668 -0.1530 0.0801 0.048 Uiso 1 1 calc R . .
C26 C 1.1862(3) -0.1128(3) -0.0121(2) 0.0387(9) Uani 1 1 d . . .
C27 C 1.2416(3) -0.1879(3) -0.0381(3) 0.0470(11) Uani 1 1 d . . .
C28 C 1.3239(3) -0.1717(4) -0.1058(3) 0.0542(12) Uani 1 1 d . . .
H28A H 1.3708 -0.2162 -0.1316 0.065 Uiso 1 1 calc R . .
C29 C 1.3299(3) -0.0868(4) -0.1309(3) 0.0522(12) Uani 1 1 d . . .
H29 H 1.3807 -0.0652 -0.1760 0.063 Uiso 1 1 calc R . .
C30 C 1.2181(4) -0.2780(3) -0.0016(3) 0.0657(14) Uani 1 1 d . . .
H30A H 1.1576 -0.2744 0.0445 0.098 Uiso 1 1 calc R . .
H30B H 1.2684 -0.3135 0.0218 0.098 Uiso 1 1 calc R . .
H30C H 1.2130 -0.3044 -0.0474 0.098 Uiso 1 1 calc R . .
C31 C 0.6024(3) 0.3259(2) 0.2710(2) 0.0331(8) Uani 1 1 d . . .
H31A H 0.6563 0.3387 0.2801 0.040 Uiso 1 1 calc R . .
C32 C 0.5495(3) 0.3909(2) 0.2267(3) 0.0376(9) Uani 1 1 d . . .
H32A H 0.5687 0.4457 0.2047 0.045 Uiso 1 1 calc R . .
C33 C 0.4702(3) 0.3750(2) 0.2154(2) 0.0357(9) Uani 1 1 d . A .
H33A H 0.4328 0.4192 0.1868 0.043 Uiso 1 1 calc R . .
C34 C 0.4440(2) 0.2928(2) 0.2462(2) 0.0281(8) Uani 1 1 d . . .
C35 C 0.3618(2) 0.2707(2) 0.2378(2) 0.0317(8) Uani 1 1 d . A .
C36 C 0.3444(2) 0.1877(2) 0.2669(2) 0.0317(8) Uani 1 1 d . . .
H36A H 0.2901 0.1727 0.2607 0.038 Uiso 1 1 calc R A .
C37 C 0.4045(2) 0.1243(2) 0.3057(2) 0.0262(7) Uani 1 1 d . A .
H37A H 0.3904 0.0674 0.3244 0.031 Uiso 1 1 calc R . .
C38 C 0.4840(2) 0.1428(2) 0.3175(2) 0.0227(7) Uani 1 1 d . . .
C39 C 0.5032(2) 0.2291(2) 0.2876(2) 0.0241(7) Uani 1 1 d . A .
C46 C 0.3343(3) -0.0596(3) 0.2517(2) 0.0397(9) Uani 1 1 d . . .
H46A H 0.3204 -0.0710 0.3127 0.048 Uiso 1 1 calc R . .
C47 C 0.2602(3) -0.0381(3) 0.2163(3) 0.0505(11) Uani 1 1 d . . .
H47A H 0.1967 -0.0319 0.2529 0.061 Uiso 1 1 calc R . .
C48 C 0.2772(4) -0.0258(5) 0.1306(3) 0.095(2) Uani 1 1 d . . .
H48A H 0.2265 -0.0104 0.1057 0.114 Uiso 1 1 calc R . .
C49 C 0.3698(5) -0.0359(8) 0.0800(4) 0.164(5) Uani 1 1 d . . .
H49A H 0.3828 -0.0294 0.0192 0.197 Uiso 1 1 calc R . .
C50 C 0.4449(4) -0.0552(8) 0.1144(3) 0.150(5) Uani 1 1 d . . .
H50A H 0.5084 -0.0615 0.0776 0.179 Uiso 1 1 calc R . .
C51 C 0.4270(3) -0.0652(4) 0.2023(2) 0.0527(13) Uani 1 1 d . . .
C52 C 0.5051(3) -0.0893(3) 0.2429(2) 0.0379(9) Uani 1 1 d . . .
C53 C 0.5933(3) -0.1321(4) 0.1993(3) 0.0547(13) Uani 1 1 d . . .
H53A H 0.6042 -0.1377 0.1409 0.066 Uiso 1 1 calc R . .
C54 C 0.6659(3) -0.1671(3) 0.2362(3) 0.0408(10) Uani 1 1 d . . .
C55 C 0.7544(3) -0.2193(3) 0.1854(3) 0.0560(14) Uani 1 1 d . . .
C56 C 0.7827(4) -0.2055(3) 0.0954(4) 0.077(2) Uani 1 1 d . . .
H56A H 0.7443 -0.1642 0.0653 0.093 Uiso 1 1 calc R . .
C57 C 0.8667(6) -0.2518(4) 0.0499(5) 0.121(4) Uani 1 1 d . . .
H57A H 0.8860 -0.2422 -0.0114 0.146 Uiso 1 1 calc R . .
C58 C 0.9209(5) -0.3107(4) 0.0929(5) 0.108(3) Uani 1 1 d U . .
H58A H 0.9784 -0.3418 0.0608 0.130 Uiso 1 1 calc R . .
C59 C 0.8952(4) -0.3275(4) 0.1832(5) 0.095(3) Uani 1 1 d . . .
H59A H 0.9338 -0.3694 0.2126 0.115 Uiso 1 1 calc R . .
C60 C 0.8098(3) -0.2795(3) 0.2288(4) 0.0681(17) Uani 1 1 d . . .
H60A H 0.7904 -0.2889 0.2900 0.082 Uiso 1 1 calc R . .
C61 C 0.7241(3) 0.4212(3) 0.4019(3) 0.0400(9) Uani 1 1 d . . .
H61A H 0.6677 0.4114 0.3950 0.048 Uiso 1 1 calc R . .
C62 C 0.7442(3) 0.5042(3) 0.3821(3) 0.0461(10) Uani 1 1 d . . .
H62A H 0.7016 0.5506 0.3620 0.055 Uiso 1 1 calc R . .
C63 C 0.8248(4) 0.5196(3) 0.3913(4) 0.0691(16) Uani 1 1 d . . .
H63A H 0.8387 0.5766 0.3776 0.083 Uiso 1 1 calc R . .
C64 C 0.8853(5) 0.4526(4) 0.4204(7) 0.125(4) Uani 1 1 d . . .
H64A H 0.9415 0.4629 0.4273 0.150 Uiso 1 1 calc R . .
C65 C 0.8653(4) 0.3700(3) 0.4399(6) 0.107(3) Uani 1 1 d . . .
H65A H 0.9085 0.3239 0.4597 0.128 Uiso 1 1 calc R . .
C66 C 0.7843(3) 0.3525(2) 0.4313(3) 0.0389(9) Uani 1 1 d . . .
C67 C 0.7635(2) 0.2623(2) 0.4499(2) 0.0299(8) Uani 1 1 d . . .
C68 C 0.8124(3) 0.1976(2) 0.4976(3) 0.0359(9) Uani 1 1 d . . .
H68A H 0.8542 0.2147 0.5204 0.043 Uiso 1 1 calc R . .
C69 C 0.8059(2) 0.1105(2) 0.5149(2) 0.0262(7) Uani 1 1 d . . .
C70 C 0.8658(2) 0.0477(2) 0.5648(2) 0.0270(7) Uani 1 1 d . . .
C71 C 0.9383(2) 0.0710(2) 0.5857(2) 0.0324(8) Uani 1 1 d . . .
H71A H 0.9500 0.1288 0.5689 0.039 Uiso 1 1 calc R . .
C72 C 0.9929(3) 0.0104(3) 0.6306(3) 0.0376(9) Uani 1 1 d . . .
H72A H 1.0419 0.0270 0.6444 0.045 Uiso 1 1 calc R . .
C73 C 0.9772(3) -0.0732(3) 0.6553(2) 0.0367(9) Uani 1 1 d . . .
H73A H 1.0153 -0.1144 0.6856 0.044 Uiso 1 1 calc R . .
C74 C 0.9051(3) -0.0973(3) 0.6358(2) 0.0358(9) Uani 1 1 d . . .
H74A H 0.8935 -0.1550 0.6532 0.043 Uiso 1 1 calc R . .
C75 C 0.8501(2) -0.0370(2) 0.5910(2) 0.0308(8) Uani 1 1 d . . .
H75A H 0.8009 -0.0540 0.5781 0.037 Uiso 1 1 calc R . .
S3 S 0.20809(14) 0.45874(19) 0.07071(16) 0.0693(11) Uani 0.673(7) 1 d PDU A 1
C40 C 0.2181(14) 0.3326(9) 0.2090(11) 0.032(3) Uani 0.673(7) 1 d PDU A 1
H40A H 0.1914 0.2892 0.2533 0.038 Uiso 0.673(7) 1 calc PR A 1
C41 C 0.1570(6) 0.3907(5) 0.1625(7) 0.035(2) Uani 0.673(7) 1 d PDU A 1
C42 C 0.0561(4) 0.3879(4) 0.1735(3) 0.0164(12) Uani 0.673(7) 1 d PDU A 1
C43 C 0.0267(5) 0.4563(6) 0.1131(7) 0.052(3) Uani 0.673(7) 1 d PDU A 1
H43 H -0.0376 0.4746 0.1134 0.063 Uiso 0.673(7) 1 calc PR A 1
C44 C 0.1007(5) 0.4938(5) 0.0540(5) 0.060(2) Uani 0.673(7) 1 d PDU A 1
H44 H 0.0918 0.5366 0.0068 0.072 Uiso 0.673(7) 1 calc PR A 1
C45 C -0.0003(6) 0.3504(6) 0.2535(6) 0.065(2) Uani 0.673(7) 1 d PDU A 1
H45A H 0.0405 0.3075 0.2830 0.097 Uiso 0.673(7) 1 calc PR A 1
H45B H -0.0460 0.3223 0.2436 0.097 Uiso 0.673(7) 1 calc PR A 1
H45C H -0.0345 0.3955 0.2893 0.097 Uiso 0.673(7) 1 calc PR A 1
S3' S 0.2084(5) 0.5053(5) 0.1181(6) 0.111(3) Uani 0.327(7) 1 d PDU A 2
C40' C 0.220(3) 0.345(2) 0.220(3) 0.032(3) Uani 0.327(7) 1 d PDU A 2
H40B H 0.1883 0.3112 0.2712 0.038 Uiso 0.327(7) 1 calc PR A 2
C41' C 0.1664(13) 0.4089(11) 0.1691(16) 0.035(2) Uani 0.327(7) 1 d PDU A 2
C42' C 0.0717(8) 0.4113(8) 0.1772(8) 0.0164(12) Uani 0.327(7) 1 d PDU A 2
C43' C 0.0447(8) 0.4813(10) 0.1103(13) 0.033(4) Uani 0.327(7) 1 d PDU A 2
H43' H -0.0085 0.4864 0.0902 0.040 Uiso 0.327(7) 1 calc PR A 2
C44' C 0.1079(11) 0.5365(10) 0.0827(13) 0.076(6) Uani 0.327(7) 1 d PDU A 2
H44' H 0.0979 0.5895 0.0460 0.091 Uiso 0.327(7) 1 calc PR A 2
C45' C 0.0262(13) 0.3384(10) 0.2058(15) 0.084(6) Uani 0.327(7) 1 d PDU A 2
H45D H 0.0575 0.2957 0.2439 0.126 Uiso 0.327(7) 1 calc PR A 2
H45E H 0.0300 0.3130 0.1560 0.126 Uiso 0.327(7) 1 calc PR A 2
H45F H -0.0405 0.3559 0.2374 0.126 Uiso 0.327(7) 1 calc PR A 2
N7 N 0.7975(3) 0.4236(3) 0.1561(3) 0.0767(14) Uani 1 1 d . . .
C76 C 0.7608(4) 0.4913(4) 0.1503(4) 0.0734(17) Uani 1 1 d . . .
C77 C 0.7105(7) 0.5804(4) 0.1425(8) 0.153(4) Uani 1 1 d . . .
H77A H 0.7270 0.6069 0.0817 0.229 Uiso 1 1 calc R . .
H77B H 0.7290 0.6133 0.1758 0.229 Uiso 1 1 calc R . .
H77C H 0.6419 0.5808 0.1648 0.229 Uiso 1 1 calc R . .
N8 N 0.5264(5) 0.5754(5) 0.3306(8) 0.179(5) Uani 1 1 d . . .
C78 C 0.4915(4) 0.6408(3) 0.3438(4) 0.0685(15) Uani 1 1 d . . .
C79 C 0.4459(4) 0.7211(3) 0.3653(3) 0.0664(14) Uani 1 1 d . . .
H79A H 0.4483 0.7631 0.3125 0.100 Uiso 1 1 calc R . .
H79B H 0.4775 0.7391 0.3999 0.100 Uiso 1 1 calc R . .
H79C H 0.3796 0.7182 0.3986 0.100 Uiso 1 1 calc R . .

loop_
_atom_site_aniso_label
_atom_site_aniso_U_11
_atom_site_aniso_U_22
_atom_site_aniso_U_33
_atom_site_aniso_U_23
_atom_site_aniso_U_13
_atom_site_aniso_U_12
Tb1 0.01250(8) 0.02054(9) 0.01809(8) -0.00355(6) -0.00302(6) -0.00082(6)
Tb2 0.01375(8) 0.02042(9) 0.02056(9) -0.00200(6) -0.00451(6) -0.00203(6)
S1 0.0415(7) 0.0548(8) 0.1529(16) 0.0374(9) -0.0370(9) 0.0010(6)
S2 0.0307(5) 0.0681(7) 0.0268(5) -0.0163(5) 0.0013(4) -0.0175(5)
O1 0.0162(11) 0.0195(11) 0.0258(12) -0.0026(9) -0.0047(9) 0.0007(9)
O2 0.0134(11) 0.0243(12) 0.0265(12) -0.0038(10) 0.0007(9) -0.0020(9)
O3 0.0193(11) 0.0248(12) 0.0206(11) -0.0027(9) -0.0081(9) -0.0021(9)
O4 0.0304(13) 0.0320(13) 0.0232(12) -0.0085(10) -0.0098(10) -0.0044(10)
O5 0.0197(12) 0.0345(14) 0.0374(14) -0.0163(11) 0.0010(10) -0.0029(10)
O6 0.0241(12) 0.0263(13) 0.0320(13) -0.0047(10) -0.0101(10) -0.0046(10)
O7 0.0203(12) 0.0281(13) 0.0326(13) -0.0025(10) -0.0122(10) -0.0053(10)
O8 0.0128(10) 0.0203(11) 0.0194(11) -0.0009(9) -0.0054(8) 0.0006(8)
N1 0.0179(14) 0.0240(15) 0.0264(15) -0.0025(12) -0.0049(11) -0.0002(11)
N2 0.0350(19) 0.0250(18) 0.085(3) 0.0037(18) -0.0264(19) 0.0059(15)
N3 0.0175(13) 0.0272(15) 0.0261(14) -0.0036(12) -0.0058(11) -0.0025(11)
N4 0.0194(14) 0.0460(19) 0.0272(15) -0.0122(14) -0.0007(12) -0.0068(13)
N5 0.0227(14) 0.0260(15) 0.0231(14) -0.0020(12) -0.0058(11) -0.0042(12)
N6 0.0272(17) 0.0423(19) 0.0446(19) 0.0117(16) -0.0148(15) 0.0014(14)
C1 0.0212(17) 0.034(2) 0.0337(19) -0.0056(16) -0.0084(15) -0.0039(15)
C2 0.0167(17) 0.038(2) 0.048(2) -0.0044(18) -0.0121(16) 0.0003(15)
C3 0.0230(19) 0.034(2) 0.055(2) -0.0036(19) -0.0151(17) 0.0079(16)
C4 0.0227(18) 0.0269(19) 0.042(2) -0.0047(16) -0.0103(16) 0.0042(15)
C5 0.027(2) 0.028(2) 0.057(3) -0.0012(18) -0.0116(18) 0.0043(16)
C6 0.034(2) 0.0203(18) 0.049(2) -0.0025(17) -0.0116(18) 0.0002(15)
C7 0.0227(17) 0.0257(18) 0.038(2) -0.0059(16) -0.0066(15) 0.0004(14)
C8 0.0195(16) 0.0227(17) 0.0265(17) -0.0057(14) -0.0067(13) 0.0018(13)
C9 0.0199(16) 0.0252(18) 0.0299(18) -0.0075(15) -0.0056(14) 0.0018(14)
C10 0.039(2) 0.029(2) 0.080(3) -0.003(2) -0.026(2) 0.0029(18)
C11 0.044(3) 0.028(2) 0.082(3) 0.002(2) -0.031(2) 0.0014(18)
C12 0.054(3) 0.033(2) 0.073(3) 0.000(2) -0.035(2) -0.006(2)
C13 0.062(3) 0.029(2) 0.089(4) 0.004(2) -0.044(3) 0.007(2)
C14 0.052(3) 0.049(3) 0.107(5) 0.007(3) -0.036(3) 0.016(3)
C15 0.072(4) 0.062(3) 0.102(5) 0.022(3) -0.052(3) -0.018(3)
C16 0.0292(19) 0.0265(19) 0.0305(19) -0.0008(15) -0.0053(15) -0.0092(15)
C17 0.0269(19) 0.037(2) 0.040(2) 0.0012(17) -0.0014(16) -0.0148(16)
C18 0.0259(18) 0.041(2) 0.0299(19) -0.0048(17) -0.0013(15) -0.0120(16)
C19 0.0177(16) 0.039(2) 0.0223(17) -0.0058(15) -0.0039(13) -0.0073(15)
C20 0.0157(16) 0.039(2) 0.0268(18) -0.0107(16) -0.0018(13) -0.0041(15)
C21 0.0194(17) 0.033(2) 0.038(2) -0.0124(16) -0.0020(15) -0.0023(15)
C22 0.0176(16) 0.0270(18) 0.0338(19) -0.0074(15) -0.0024(14) -0.0048(14)
C23 0.0128(15) 0.0299(18) 0.0244(17) -0.0047(14) -0.0034(13) -0.0033(13)
C24 0.0162(15) 0.0274(18) 0.0223(16) -0.0031(14) -0.0067(13) -0.0038(13)
C25 0.026(2) 0.055(3) 0.035(2) -0.0161(19) 0.0042(16) -0.0111(18)
C26 0.0257(19) 0.062(3) 0.0294(19) -0.0204(19) 0.0004(15) -0.0091(18)
C27 0.035(2) 0.068(3) 0.035(2) -0.025(2) 0.0006(18) -0.003(2)
C28 0.034(2) 0.085(4) 0.036(2) -0.027(2) 0.0043(18) 0.002(2)
C29 0.030(2) 0.096(4) 0.027(2) -0.020(2) 0.0048(17) -0.015(2)
C30 0.065(3) 0.066(3) 0.054(3) -0.025(3) 0.001(2) -0.003(3)
C31 0.0281(19) 0.031(2) 0.036(2) 0.0029(16) -0.0071(16) -0.0069(15)
C32 0.036(2) 0.028(2) 0.042(2) 0.0080(17) -0.0098(17) -0.0076(16)
C33 0.030(2) 0.031(2) 0.036(2) 0.0081(16) -0.0074(16) 0.0003(16)
C34 0.0229(17) 0.0308(19) 0.0238(17) 0.0000(15) -0.0034(14) -0.0001(14)
C35 0.0256(18) 0.035(2) 0.0294(19) 0.0037(16) -0.0121(15) 0.0021(15)
C36 0.0216(17) 0.039(2) 0.0326(19) 0.0011(16) -0.0110(15) -0.0029(15)
C37 0.0267(18) 0.0292(19) 0.0238(17) -0.0006(14) -0.0108(14) -0.0055(15)
C38 0.0209(16) 0.0275(18) 0.0152(15) 0.0002(13) -0.0036(13) -0.0007(14)
C39 0.0190(16) 0.0292(18) 0.0182(16) -0.0005(14) -0.0011(13) -0.0024(14)
C46 0.037(2) 0.056(3) 0.0270(19) -0.0124(18) -0.0067(16) -0.0081(19)
C47 0.033(2) 0.078(3) 0.045(3) -0.021(2) -0.0112(19) -0.008(2)
C48 0.052(3) 0.212(8) 0.037(3) -0.024(4) -0.020(2) -0.037(4)
C49 0.074(5) 0.400(17) 0.031(3) -0.008(6) -0.023(3) -0.076(7)
C50 0.052(4) 0.370(14) 0.030(3) 0.002(5) -0.012(3) -0.072(6)
C51 0.038(2) 0.105(4) 0.0232(19) -0.009(2) -0.0087(17) -0.030(2)
C52 0.035(2) 0.061(3) 0.0236(19) -0.0086(18) -0.0045(16) -0.0240(19)
C53 0.040(2) 0.109(4) 0.026(2) -0.033(2) 0.0032(18) -0.030(3)
C54 0.030(2) 0.051(2) 0.040(2) -0.027(2) 0.0115(17) -0.0193(18)
C55 0.036(2) 0.046(3) 0.076(3) -0.043(3) 0.027(2) -0.022(2)
C56 0.081(4) 0.053(3) 0.074(4) -0.042(3) 0.048(3) -0.039(3)
C57 0.127(6) 0.052(4) 0.119(6) -0.051(4) 0.093(5) -0.043(4)
C58 0.087(4) 0.052(4) 0.130(5) -0.049(4) 0.069(4) -0.021(3)
C59 0.056(3) 0.046(3) 0.155(7) -0.054(4) 0.032(4) -0.011(3)
C60 0.037(3) 0.049(3) 0.107(4) -0.048(3) 0.019(3) -0.014(2)
C61 0.040(2) 0.035(2) 0.046(2) -0.0070(18) -0.0128(19) -0.0072(18)
C62 0.058(3) 0.027(2) 0.054(3) -0.0081(19) -0.019(2) -0.0044(19)
C63 0.082(4) 0.035(3) 0.107(5) -0.008(3) -0.042(3) -0.022(3)
C64 0.110(6) 0.045(3) 0.265(11) 0.015(5) -0.125(7) -0.034(4)
C65 0.078(4) 0.039(3) 0.232(9) 0.016(4) -0.098(5) -0.023(3)
C66 0.036(2) 0.028(2) 0.056(3) -0.0070(18) -0.0156(19) -0.0071(17)
C67 0.0233(18) 0.0307(19) 0.036(2) -0.0096(16) -0.0063(15) -0.0047(15)
C68 0.0285(19) 0.035(2) 0.053(2) -0.0064(18) -0.0229(18) -0.0057(16)
C69 0.0178(16) 0.0333(19) 0.0260(17) -0.0050(15) -0.0040(13) -0.0045(14)
C70 0.0189(16) 0.035(2) 0.0286(18) -0.0072(15) -0.0083(14) -0.0045(14)
C71 0.0237(18) 0.038(2) 0.040(2) -0.0053(17) -0.0143(16) -0.0074(16)
C72 0.0205(18) 0.053(3) 0.043(2) -0.0044(19) -0.0149(16) -0.0078(17)
C73 0.0230(18) 0.048(2) 0.039(2) -0.0050(18) -0.0159(16) 0.0031(17)
C74 0.031(2) 0.036(2) 0.041(2) -0.0018(17) -0.0161(17) -0.0026(16)
C75 0.0227(18) 0.035(2) 0.036(2) -0.0022(16) -0.0140(15) -0.0039(15)
S3 0.0467(12) 0.0777(18) 0.0629(15) 0.0203(12) -0.0200(9) 0.0063(10)
C40 0.031(2) 0.031(4) 0.034(5) -0.003(4) -0.014(3) -0.001(3)
C41 0.029(3) 0.032(4) 0.046(3) -0.003(3) -0.0167(19) -0.001(2)
C42 0.013(2) 0.011(3) 0.0294(19) -0.009(2) -0.0147(16) 0.0095(18)
C43 0.038(4) 0.055(6) 0.065(5) -0.003(4) -0.024(4) -0.004(4)
C44 0.048(4) 0.059(5) 0.063(5) 0.004(4) -0.029(4) 0.018(4)
C45 0.047(4) 0.066(5) 0.086(6) -0.021(4) -0.023(4) -0.005(4)
S3' 0.102(4) 0.093(5) 0.139(6) 0.037(4) -0.071(4) -0.016(3)
C40' 0.031(2) 0.031(4) 0.034(5) -0.003(4) -0.014(3) -0.001(3)
C41' 0.029(3) 0.032(4) 0.046(3) -0.003(3) -0.0167(19) -0.001(2)
C42' 0.013(2) 0.011(3) 0.0294(19) -0.009(2) -0.0147(16) 0.0095(18)
C43' 0.007(5) 0.036(8) 0.043(7) 0.023(6) -0.006(5) -0.006(5)
C44' 0.062(8) 0.079(9) 0.087(9) 0.008(7) -0.037(7) -0.011(7)
C45' 0.056(9) 0.119(11) 0.094(10) -0.046(8) -0.053(8) 0.027(8)
N7 0.065(3) 0.059(3) 0.090(4) 0.013(3) -0.012(3) -0.017(2)
C76 0.051(3) 0.056(4) 0.117(5) 0.005(3) -0.027(3) -0.030(3)
C77 0.143(8) 0.054(4) 0.299(14) -0.031(6) -0.115(9) -0.014(5)
N8 0.111(6) 0.087(5) 0.380(15) -0.113(7) -0.093(7) 0.005(4)
C78 0.063(3) 0.047(3) 0.115(5) -0.024(3) -0.040(3) -0.016(3)
C79 0.083(4) 0.063(3) 0.056(3) -0.017(3) -0.024(3) -0.006(3)

loop_
_atom_type_symbol
_atom_type_description
_atom_type_scat_dispersion_real
_atom_type_scat_dispersion_imag
_atom_type_scat_source
C C 0.0033 0.0016 'International Tables Vol C Tables 4.2.6.8 and 6.1.1.4'
H H 0.0000 0.0000 'International Tables Vol C Tables 4.2.6.8 and 6.1.1.4'
N N 0.0061 0.0033 'International Tables Vol C Tables 4.2.6.8 and 6.1.1.4'
O O 0.0106 0.0060 'International Tables Vol C Tables 4.2.6.8 and 6.1.1.4'
S S 0.1246 0.1234 'International Tables Vol C Tables 4.2.6.8 and 6.1.1.4'
Tb Tb -0.1723 4.1537 'International Tables Vol C Tables 4.2.6.8 and 6.1.1.4'

loop_
_geom_angle_atom_site_label_1
_geom_angle_atom_site_label_2
_geom_angle_atom_site_label_3
_geom_angle
_geom_angle_site_symmetry_1
_geom_angle_site_symmetry_3
O5 Tb1 O4 70.76(8) . .
O5 Tb1 O8 142.44(8) . .
O4 Tb1 O8 78.91(8) . .
O5 Tb1 O1 86.03(8) . .
O4 Tb1 O1 87.54(8) . .
O8 Tb1 O1 70.76(7) . .
O5 Tb1 O8 144.55(8) . 2_656
O4 Tb1 O8 142.15(7) . 2_656
O8 Tb1 O8 71.72(8) . 2_656
O1 Tb1 O8 104.22(7) . 2_656
O5 Tb1 O3 117.75(8) . .
O4 Tb1 O3 80.41(8) . .
O8 Tb1 O3 76.98(7) . .
O1 Tb1 O3 147.18(7) . .
O8 Tb1 O3 70.26(7) 2_656 .
O5 Tb1 O2 82.57(8) . .
O4 Tb1 O2 120.78(8) . .
O8 Tb1 O2 133.19(7) . .
O1 Tb1 O2 143.18(7) . .
O8 Tb1 O2 68.84(7) 2_656 .
O3 Tb1 O2 66.79(7) . .
O5 Tb1 N1 75.18(9) . .
O4 Tb1 N1 138.34(9) . .
O8 Tb1 N1 118.44(8) . .
O1 Tb1 N1 66.62(8) . .
O8 Tb1 N1 78.07(8) 2_656 .
O3 Tb1 N1 138.04(8) . .
O2 Tb1 N1 76.62(8) . .
O5 Tb1 Tb2 121.95(6) . .
O4 Tb1 Tb2 120.41(6) . .
O8 Tb1 Tb2 92.25(5) . .
O1 Tb1 Tb2 144.52(5) . .
O8 Tb1 Tb2 40.31(5) 2_656 .
O3 Tb1 Tb2 40.66(5) . .
O2 Tb1 Tb2 40.97(5) . .
N1 Tb1 Tb2 97.69(6) . .
O5 Tb1 Tb1 172.61(6) . 2_656
O4 Tb1 Tb1 111.94(6) . 2_656
O8 Tb1 Tb1 36.22(5) . 2_656
O1 Tb1 Tb1 87.21(5) . 2_656
O8 Tb1 Tb1 35.50(5) 2_656 2_656
O3 Tb1 Tb1 69.64(5) . 2_656
O2 Tb1 Tb1 101.18(5) . 2_656
N1 Tb1 Tb1 99.36(6) . 2_656
Tb2 Tb1 Tb1 63.221(6) . 2_656
O5 Tb1 Tb2 119.33(6) . 2_656
O4 Tb1 Tb2 84.39(6) . 2_656
O8 Tb1 Tb2 33.83(5) . 2_656
O1 Tb1 Tb2 37.14(5) . 2_656
O8 Tb1 Tb2 84.25(5) 2_656 2_656
O3 Tb1 Tb2 110.81(5) . 2_656
O2 Tb1 Tb2 152.34(5) . 2_656
N1 Tb1 Tb2 92.12(6) . 2_656
Tb2 Tb1 Tb2 118.444(6) . 2_656
Tb1 Tb1 Tb2 55.222(5) 2_656 2_656
O6 Tb2 O8 131.87(8) . 2_656
O6 Tb2 O7 73.65(8) . .
O8 Tb2 O7 74.74(7) 2_656 .
O6 Tb2 O3 145.24(8) . .
O8 Tb2 O3 71.84(7) 2_656 .
O7 Tb2 O3 140.90(8) . .
O6 Tb2 O2 137.56(8) . .
O8 Tb2 O2 70.34(7) 2_656 .
O7 Tb2 O2 81.80(8) . .
O3 Tb2 O2 68.32(7) . .
O6 Tb2 O1 87.41(8) . 2_656
O8 Tb2 O1 69.33(7) 2_656 2_656
O7 Tb2 O1 108.25(8) . 2_656
O3 Tb2 O1 78.19(7) . 2_656
O2 Tb2 O1 133.66(7) . 2_656
O6 Tb2 N5 79.63(8) . .
O8 Tb2 N5 131.45(8) 2_656 .
O7 Tb2 N5 151.97(8) . .
O3 Tb2 N5 66.63(8) . .
O2 Tb2 N5 113.90(8) . .
O1 Tb2 N5 78.41(8) 2_656 .
O6 Tb2 N3 78.64(9) . .
O8 Tb2 N3 134.29(8) 2_656 .
O7 Tb2 N3 86.89(8) . .
O3 Tb2 N3 102.25(8) . .
O2 Tb2 N3 65.76(8) . .
O1 Tb2 N3 155.76(8) 2_656 .
N5 Tb2 N3 79.63(9) . .
O6 Tb2 Tb1 172.18(6) . .
O8 Tb2 Tb1 41.21(5) 2_656 .
O7 Tb2 Tb1 99.23(6) . .
O3 Tb2 Tb1 41.68(5) . .
O2 Tb2 Tb1 41.95(5) . .
O1 Tb2 Tb1 91.88(5) 2_656 .
N5 Tb2 Tb1 107.87(6) . .
N3 Tb2 Tb1 104.56(6) . .
O6 Tb2 Tb1 114.93(6) . 2_656
O8 Tb2 Tb1 33.87(5) 2_656 2_656
O7 Tb2 Tb1 93.74(6) . 2_656
O3 Tb2 Tb1 68.78(5) . 2_656
O2 Tb2 Tb1 100.50(5) . 2_656
O1 Tb2 Tb1 35.66(5) 2_656 2_656
N5 Tb2 Tb1 105.22(6) . 2_656
N3 Tb2 Tb1 166.04(6) . 2_656
Tb1 Tb2 Tb1 61.558(6) . 2_656
C14 S1 C11 91.1(2) . .
C29 S2 C26 91.3(2) . .
C8 O1 Tb1 117.94(19) . .
C8 O1 Tb2 126.98(19) . 2_656
Tb1 O1 Tb2 107.20(8) . 2_656
C23 O2 Tb2 122.7(2) . .
C23 O2 Tb1 136.8(2) . .
Tb2 O2 Tb1 97.08(7) . .
C38 O3 Tb2 119.6(2) . .
C38 O3 Tb1 141.3(2) . .
Tb2 O3 Tb1 97.66(7) . .
C52 O4 Tb1 135.6(2) . .
C54 O5 Tb1 134.3(3) . .
C67 O6 Tb2 135.9(2) . .
C69 O7 Tb2 135.8(2) . .
Tb2 O8 Tb1 112.29(8) 2_656 .
Tb2 O8 Tb1 98.48(7) 2_656 2_656
Tb1 O8 Tb1 108.28(8) . 2_656
Tb2 O8 H8 112.3 2_656 .
Tb1 O8 H8 112.3 . .
Tb1 O8 H8 112.3 2_656 .
C1 N1 C9 117.9(3) . .
C1 N1 Tb1 127.0(2) . .
C9 N1 Tb1 113.9(2) . .
C10 N2 C5 120.4(4) . .
C16 N3 C24 117.6(3) . .
C16 N3 Tb2 127.0(2) . .
C24 N3 Tb2 115.4(2) . .
C25 N4 C20 120.2(3) . .
C31 N5 C39 118.2(3) . .
C31 N5 Tb2 127.5(2) . .
C39 N5 Tb2 113.2(2) . .
C40' N6 C40 14(2) . .
C40' N6 C35 119.9(14) . .
C40 N6 C35 118.9(7) . .
N1 C1 C2 123.2(3) . .
N1 C1 H1A 118.4 . .
C2 C1 H1A 118.4 . .
C3 C2 C1 119.4(3) . .
C3 C2 H2A 120.3 . .
C1 C2 H2A 120.3 . .
C2 C3 C4 119.9(3) . .
C2 C3 H3A 120.0 . .
C4 C3 H3A 120.0 . .
C3 C4 C9 116.9(3) . .
C3 C4 C5 123.2(3) . .
C9 C4 C5 119.9(3) . .
C6 C5 N2 125.6(4) . .
C6 C5 C4 117.9(3) . .
N2 C5 C4 116.3(3) . .
C5 C6 C7 122.1(3) . .
C5 C6 H6A 118.9 . .
C7 C6 H6A 118.9 . .
C8 C7 C6 122.0(3) . .
C8 C7 H7A 119.0 . .
C6 C7 H7A 119.0 . .
O1 C8 C7 124.1(3) . .
O1 C8 C9 118.7(3) . .
C7 C8 C9 117.2(3) . .
N1 C9 C4 122.7(3) . .
N1 C9 C8 116.7(3) . .
C4 C9 C8 120.5(3) . .
N2 C10 C11 121.3(4) . .
N2 C10 H10A 119.3 . .
C11 C10 H10A 119.3 . .
C12 C11 C10 129.1(4) . .
C12 C11 S1 111.3(3) . .
C10 C11 S1 119.5(3) . .
C11 C12 C13 111.5(4) . .
C11 C12 C15 125.7(4) . .
C13 C12 C15 122.7(4) . .
C14 C13 C12 113.7(4) . .
C14 C13 H13A 123.1 . .
C12 C13 H13A 123.1 . .
C13 C14 S1 112.5(4) . .
C13 C14 H14 123.8 . .
S1 C14 H14 123.8 . .
C12 C15 H15A 109.5 . .
C12 C15 H15B 109.5 . .
H15A C15 H15B 109.5 . .
C12 C15 H15C 109.5 . .
H15A C15 H15C 109.5 . .
H15B C15 H15C 109.5 . .
N3 C16 C17 123.3(3) . .
N3 C16 H16A 118.3 . .
C17 C16 H16A 118.3 . .
C18 C17 C16 119.3(3) . .
C18 C17 H17A 120.3 . .
C16 C17 H17A 120.3 . .
C17 C18 C19 119.7(3) . .
C17 C18 H18A 120.1 . .
C19 C18 H18A 120.1 . .
C18 C19 C24 117.1(3) . .
C18 C19 C20 123.1(3) . .
C24 C19 C20 119.7(3) . .
C21 C20 N4 125.6(3) . .
C21 C20 C19 117.9(3) . .
N4 C20 C19 116.5(3) . .
C20 C21 C22 122.6(3) . .
C20 C21 H21A 118.7 . .
C22 C21 H21A 118.7 . .
C23 C22 C21 121.4(3) . .
C23 C22 H22A 119.3 . .
C21 C22 H22A 119.3 . .
O2 C23 C22 123.4(3) . .
O2 C23 C24 118.9(3) . .
C22 C23 C24 117.6(3) . .
N3 C24 C19 122.8(3) . .
N3 C24 C23 116.7(3) . .
C19 C24 C23 120.5(3) . .
N4 C25 C26 123.1(4) . .
N4 C25 H25A 118.4 . .
C26 C25 H25A 118.4 . .
C27 C26 C25 127.2(4) . .
C27 C26 S2 111.9(3) . .
C25 C26 S2 120.9(3) . .
C26 C27 C28 111.4(4) . .
C26 C27 C30 125.5(4) . .
C28 C27 C30 123.1(4) . .
C29 C28 C27 113.9(4) . .
C29 C28 H28A 123.1 . .
C27 C28 H28A 123.1 . .
C28 C29 S2 111.6(3) . .
C28 C29 H29 124.2 . .
S2 C29 H29 124.2 . .
C27 C30 H30A 109.5 . .
C27 C30 H30B 109.5 . .
H30A C30 H30B 109.5 . .
C27 C30 H30C 109.5 . .
H30A C30 H30C 109.5 . .
H30B C30 H30C 109.5 . .
N5 C31 C32 123.2(4) . .
N5 C31 H31A 118.4 . .
C32 C31 H31A 118.4 . .
C33 C32 C31 119.4(3) . .
C33 C32 H32A 120.3 . .
C31 C32 H32A 120.3 . .
C32 C33 C34 119.8(3) . .
C32 C33 H33A 120.1 . .
C34 C33 H33A 120.1 . .
C33 C34 C39 117.6(3) . .
C33 C34 C35 123.5(3) . .
C39 C34 C35 118.9(3) . .
C36 C35 N6 124.7(3) . .
C36 C35 C34 119.0(3) . .
N6 C35 C34 116.2(3) . .
C35 C36 C37 121.9(3) . .
C35 C36 H36A 119.0 . .
C37 C36 H36A 119.0 . .
C38 C37 C36 121.5(3) . .
C38 C37 H37A 119.3 . .
C36 C37 H37A 119.3 . .
O3 C38 C37 124.0(3) . .
O3 C38 C39 118.5(3) . .
C37 C38 C39 117.4(3) . .
N5 C39 C34 121.7(3) . .
N5 C39 C38 117.1(3) . .
C34 C39 C38 121.2(3) . .
C51 C46 C47 122.4(4) . .
C51 C46 H46A 118.8 . .
C47 C46 H46A 118.8 . .
C48 C47 C46 120.5(4) . .
C48 C47 H47A 119.8 . .
C46 C47 H47A 119.8 . .
C47 C48 C49 118.1(5) . .
C47 C48 H48A 121.0 . .
C49 C48 H48A 121.0 . .
C48 C49 C50 122.2(5) . .
C48 C49 H49A 118.9 . .
C50 C49 H49A 118.9 . .
C51 C50 C49 119.5(6) . .
C51 C50 H50A 120.2 . .
C49 C50 H50A 120.2 . .
C46 C51 C50 117.2(4) . .
C46 C51 C52 120.9(3) . .
C50 C51 C52 121.7(4) . .
O4 C52 C53 123.4(4) . .
O4 C52 C51 116.8(4) . .
C53 C52 C51 119.8(3) . .
C54 C53 C52 123.7(3) . .
C54 C53 H53A 118.1 . .
C52 C53 H53A 118.1 . .
O5 C54 C53 124.4(3) . .
O5 C54 C55 116.7(4) . .
C53 C54 C55 118.8(4) . .
C60 C55 C56 119.8(5) . .
C60 C55 C54 119.1(5) . .
C56 C55 C54 121.1(5) . .
C57 C56 C55 120.2(7) . .
C57 C56 H56A 119.9 . .
C55 C56 H56A 119.9 . .
C58 C57 C56 119.8(7) . .
C58 C57 H57A 120.1 . .
C56 C57 H57A 120.1 . .
C57 C58 C59 122.3(6) . .
C57 C58 H58A 118.9 . .
C59 C58 H58A 118.9 . .
C58 C59 C60 117.3(7) . .
C58 C59 H59A 121.3 . .
C60 C59 H59A 121.3 . .
C55 C60 C59 120.7(6) . .
C55 C60 H60A 119.6 . .
C59 C60 H60A 119.6 . .
C66 C61 C62 121.3(4) . .
C66 C61 H61A 119.3 . .
C62 C61 H61A 119.3 . .
C63 C62 C61 120.3(4) . .
C63 C62 H62A 119.9 . .
C61 C62 H62A 119.9 . .
C62 C63 C64 119.4(5) . .
C62 C63 H63A 120.3 . .
C64 C63 H63A 120.3 . .
C63 C64 C65 120.3(5) . .
C63 C64 H64A 119.8 . .
C65 C64 H64A 119.8 . .
C66 C65 C64 121.6(5) . .
C66 C65 H65A 119.2 . .
C64 C65 H65A 119.2 . .
C65 C66 C61 117.1(4) . .
C65 C66 C67 121.9(4) . .
C61 C66 C67 121.0(4) . .
O6 C67 C68 124.0(3) . .
O6 C67 C66 116.5(3) . .
C68 C67 C66 119.5(3) . .
C69 C68 C67 126.1(3) . .
C69 C68 H68A 116.9 . .
C67 C68 H68A 116.9 . .
O7 C69 C68 123.7(3) . .
O7 C69 C70 116.2(3) . .
C68 C69 C70 120.1(3) . .
C75 C70 C71 118.1(3) . .
C75 C70 C69 119.5(3) . .
C71 C70 C69 122.4(3) . .
C72 C71 C70 120.4(4) . .
C72 C71 H71A 119.8 . .
C70 C71 H71A 119.8 . .
C73 C72 C71 120.7(3) . .
C73 C72 H72A 119.6 . .
C71 C72 H72A 119.6 . .
C72 C73 C74 119.7(3) . .
C72 C73 H73A 120.2 . .
C74 C73 H73A 120.2 . .
C75 C74 C73 119.9(4) . .
C75 C74 H74A 120.0 . .
C73 C74 H74A 120.0 . .
C74 C75 C70 121.2(3) . .
C74 C75 H75A 119.4 . .
C70 C75 H75A 119.4 . .
C44 S3 C41 89.6(3) . .
N6 C40 C41 124.2(15) . .
N6 C40 H40A 117.9 . .
C41 C40 H40A 117.9 . .
C40 C41 C42 127.0(10) . .
C40 C41 S3 118.6(10) . .
C42 C41 S3 113.3(4) . .
C45 C42 C43 128.0(6) . .
C45 C42 C41 119.4(6) . .
C43 C42 C41 106.7(4) . .
C44 C43 C42 113.4(5) . .
C44 C43 H43 123.3 . .
C42 C43 H43 123.3 . .
C43 C44 S3 115.9(4) . .
C43 C44 H44 122.1 . .
S3 C44 H44 122.1 . .
C42 C45 H45A 109.5 . .
C42 C45 H45B 109.5 . .
H45A C45 H45B 109.5 . .
C42 C45 H45C 109.5 . .
H45A C45 H45C 109.5 . .
H45B C45 H45C 109.5 . .
C44' S3' C41' 87.4(5) . .
N6 C40' C41' 118(3) . .
N6 C40' H40B 120.9 . .
C41' C40' H40B 120.9 . .
C42' C41' C40' 124(2) . .
C42' C41' S3' 114.3(7) . .
C40' C41' S3' 119(2) . .
C41' C42' C45' 124.1(13) . .
C41' C42' C43' 108.1(7) . .
C45' C42' C43' 119.9(12) . .
C44' C43' C42' 109.2(7) . .
C44' C43' H43' 125.4 . .
C42' C43' H43' 125.4 . .
C43' C44' S3' 116.7(7) . .
C43' C44' H44' 121.7 . .
S3' C44' H44' 121.7 . .
C42' C45' H45D 109.5 . .
C42' C45' H45E 109.5 . .
H45D C45' H45E 109.5 . .
C42' C45' H45F 109.5 . .
H45D C45' H45F 109.5 . .
H45E C45' H45F 109.5 . .
N7 C76 C77 178.8(7) . .
C76 C77 H77A 109.5 . .
C76 C77 H77B 109.5 . .
H77A C77 H77B 109.5 . .
C76 C77 H77C 109.5 . .
H77A C77 H77C 109.5 . .
H77B C77 H77C 109.5 . .
N8 C78 C79 176.8(10) . .
C78 C79 H79A 109.5 . .
C78 C79 H79B 109.5 . .
H79A C79 H79B 109.5 . .
C78 C79 H79C 109.5 . .
H79A C79 H79C 109.5 . .
H79B C79 H79C 109.5 . .

loop_
_geom_bond_atom_site_label_1
_geom_bond_atom_site_label_2
_geom_bond_distance
_geom_bond_site_symmetry_2
Tb1 O5 2.335(2) .
Tb1 O4 2.346(2) .
Tb1 O8 2.350(2) .
Tb1 O1 2.381(2) .
Tb1 O8 2.391(2) 2_656
Tb1 O3 2.408(2) .
Tb1 O2 2.418(2) .
Tb1 N1 2.542(3) .
Tb1 Tb2 3.5889(3) .
Tb1 Tb1 3.8420(3) 2_656
Tb1 Tb2 3.9008(3) 2_656
Tb2 O6 2.311(2) .
Tb2 O8 2.347(2) 2_656
Tb2 O7 2.348(2) .
Tb2 O3 2.359(2) .
Tb2 O2 2.371(2) .
Tb2 O1 2.465(2) 2_656
Tb2 N5 2.530(3) .
Tb2 N3 2.573(3) .
Tb2 Tb1 3.9008(3) 2_656
S1 C14 1.711(5) .
S1 C11 1.728(5) .
S2 C29 1.709(4) .
S2 C26 1.724(4) .
O1 C8 1.345(4) .
O1 Tb2 2.465(2) 2_656
O2 C23 1.329(4) .
O3 C38 1.322(4) .
O4 C52 1.269(4) .
O5 C54 1.269(5) .
O6 C67 1.281(4) .
O7 C69 1.272(4) .
O8 Tb2 2.347(2) 2_656
O8 Tb1 2.391(2) 2_656
O8 H8 1.0000 .
N1 C1 1.327(4) .
N1 C9 1.364(4) .
N2 C10 1.273(6) .
N2 C5 1.414(5) .
N3 C16 1.329(4) .
N3 C24 1.367(4) .
N4 C25 1.266(5) .
N4 C20 1.424(4) .
N5 C31 1.326(5) .
N5 C39 1.373(4) .
N6 C40' 1.23(5) .
N6 C40 1.30(2) .
N6 C35 1.410(4) .
C1 C2 1.401(5) .
C1 H1A 0.9500 .
C2 C3 1.359(5) .
C2 H2A 0.9500 .
C3 C4 1.411(5) .
C3 H3A 0.9500 .
C4 C9 1.418(5) .
C4 C5 1.429(5) .
C5 C6 1.376(5) .
C6 C7 1.402(5) .
C6 H6A 0.9500 .
C7 C8 1.377(5) .
C7 H7A 0.9500 .
C8 C9 1.442(5) .
C10 C11 1.451(6) .
C10 H10A 0.9500 .
C11 C12 1.369(6) .
C12 C13 1.419(6) .
C12 C15 1.491(7) .
C13 C14 1.324(7) .
C13 H13A 0.9500 .
C14 H14 0.9500 .
C15 H15A 0.9800 .
C15 H15B 0.9800 .
C15 H15C 0.9800 .
C16 C17 1.405(5) .
C16 H16A 0.9500 .
C17 C18 1.369(5) .
C17 H17A 0.9500 .
C18 C19 1.403(5) .
C18 H18A 0.9500 .
C19 C24 1.424(4) .
C19 C20 1.429(5) .
C20 C21 1.373(5) .
C21 C22 1.398(5) .
C21 H21A 0.9500 .
C22 C23 1.383(5) .
C22 H22A 0.9500 .
C23 C24 1.431(5) .
C25 C26 1.448(5) .
C25 H25A 0.9500 .
C26 C27 1.370(6) .
C27 C28 1.408(6) .
C27 C30 1.520(7) .
C28 C29 1.353(7) .
C28 H28A 0.9500 .
C29 H29 0.9500 .
C30 H30A 0.9800 .
C30 H30B 0.9800 .
C30 H30C 0.9800 .
C31 C32 1.398(5) .
C31 H31A 0.9500 .
C32 C33 1.361(6) .
C32 H32A 0.9500 .
C33 C34 1.407(5) .
C33 H33A 0.9500 .
C34 C39 1.420(5) .
C34 C35 1.426(5) .
C35 C36 1.372(5) .
C36 C37 1.403(5) .
C36 H36A 0.9500 .
C37 C38 1.385(5) .
C37 H37A 0.9500 .
C38 C39 1.431(5) .
C46 C51 1.366(6) .
C46 C47 1.377(6) .
C46 H46A 0.9500 .
C47 C48 1.339(6) .
C47 H47A 0.9500 .
C48 C49 1.370(9) .
C48 H48A 0.9500 .
C49 C50 1.382(8) .
C49 H49A 0.9500 .
C50 C51 1.377(7) .
C50 H50A 0.9500 .
C51 C52 1.487(6) .
C52 C53 1.394(6) .
C53 C54 1.385(6) .
C53 H53A 0.9500 .
C54 C55 1.504(5) .
C55 C60 1.375(8) .
C55 C56 1.395(8) .
C56 C57 1.387(8) .
C56 H56A 0.9500 .
C57 C58 1.351(12) .
C57 H57A 0.9500 .
C58 C59 1.403(11) .
C58 H58A 0.9500 .
C59 C60 1.412(7) .
C59 H59A 0.9500 .
C60 H60A 0.9500 .
C61 C66 1.377(6) .
C61 C62 1.383(6) .
C61 H61A 0.9500 .
C62 C63 1.361(7) .
C62 H62A 0.9500 .
C63 C64 1.361(8) .
C63 H63A 0.9500 .
C64 C65 1.377(7) .
C64 H64A 0.9500 .
C65 C66 1.376(6) .
C65 H65A 0.9500 .
C66 C67 1.500(5) .
C67 C68 1.393(5) .
C68 C69 1.389(5) .
C68 H68A 0.9500 .
C69 C70 1.500(5) .
C70 C75 1.387(5) .
C70 C71 1.402(5) .
C71 C72 1.387(5) .
C71 H71A 0.9500 .
C72 C73 1.370(6) .
C72 H72A 0.9500 .
C73 C74 1.388(5) .
C73 H73A 0.9500 .
C74 C75 1.386(5) .
C74 H74A 0.9500 .
C75 H75A 0.9500 .
S3 C44 1.690(7) .
S3 C41 1.734(8) .
C40 C41 1.448(10) .
C40 H40A 0.9500 .
C41 C42 1.488(8) .
C42 C45 1.414(8) .
C42 C43 1.419(9) .
C43 C44 1.382(10) .
C43 H43 0.9500 .
C44 H44 0.9500 .
C45 H45A 0.9800 .
C45 H45B 0.9800 .
C45 H45C 0.9800 .
S3' C44' 1.741(12) .
S3' C41' 1.747(13) .
C40' C41' 1.456(18) .
C40' H40B 0.9500 .
C41' C42' 1.388(14) .
C42' C45' 1.409(10) .
C42' C43' 1.491(16) .
C43' C44' 1.355(13) .
C43' H43' 0.9500 .
C44' H44' 0.9500 .
C45' H45D 0.9800 .
C45' H45E 0.9800 .
C45' H45F 0.9800 .
N7 C76 1.105(7) .
C76 C77 1.463(9) .
C77 H77A 0.9800 .
C77 H77B 0.9800 .
C77 H77C 0.9800 .
N8 C78 1.099(7) .
C78 C79 1.380(7) .
C79 H79A 0.9800 .
C79 H79B 0.9800 .
C79 H79C 0.9800 .

loop_
_geom_torsion_atom_site_label_1
_geom_torsion_atom_site_label_2
_geom_torsion_atom_site_label_3
_geom_torsion_atom_site_label_4
_geom_torsion
_geom_torsion_site_symmetry_1
_geom_torsion_site_symmetry_4
O5 Tb1 Tb2 O6 -108.8(4) . .
O4 Tb1 Tb2 O6 166.0(4) . .
O8 Tb1 Tb2 O6 87.5(4) . .
O1 Tb1 Tb2 O6 28.4(4) . .
O8 Tb1 Tb2 O6 29.7(4) 2_656 .
O3 Tb1 Tb2 O6 154.5(4) . .
O2 Tb1 Tb2 O6 -90.8(4) . .
N1 Tb1 Tb2 O6 -31.5(4) . .
Tb1 Tb1 Tb2 O6 65.1(4) 2_656 .
Tb2 Tb1 Tb2 O6 65.1(4) 2_656 .
O5 Tb1 Tb2 O8 -138.50(10) . 2_656
O4 Tb1 Tb2 O8 136.34(10) . 2_656
O8 Tb1 Tb2 O8 57.89(11) . 2_656
O1 Tb1 Tb2 O8 -1.23(11) . 2_656
O3 Tb1 Tb2 O8 124.84(11) . 2_656
O2 Tb1 Tb2 O8 -120.42(11) . 2_656
N1 Tb1 Tb2 O8 -61.20(10) . 2_656
Tb1 Tb1 Tb2 O8 35.44(7) 2_656 2_656
Tb2 Tb1 Tb2 O8 35.44(7) 2_656 2_656
O5 Tb1 Tb2 O7 -84.68(9) . .
O4 Tb1 Tb2 O7 -169.84(9) . .
O8 Tb1 Tb2 O7 111.71(8) . .
O1 Tb1 Tb2 O7 52.59(10) . .
O8 Tb1 Tb2 O7 53.82(9) 2_656 .
O3 Tb1 Tb2 O7 178.66(10) . .
O2 Tb1 Tb2 O7 -66.60(10) . .
N1 Tb1 Tb2 O7 -7.38(8) . .
Tb1 Tb1 Tb2 O7 89.26(6) 2_656 .
Tb2 Tb1 Tb2 O7 89.26(6) 2_656 .
O5 Tb1 Tb2 O3 96.66(11) . .
O4 Tb1 Tb2 O3 11.50(10) . .
O8 Tb1 Tb2 O3 -66.95(9) . .
O1 Tb1 Tb2 O3 -126.07(11) . .
O8 Tb1 Tb2 O3 -124.84(11) 2_656 .
O2 Tb1 Tb2 O3 114.74(11) . .
N1 Tb1 Tb2 O3 173.96(10) . .
Tb1 Tb1 Tb2 O3 -89.40(8) 2_656 .
Tb2 Tb1 Tb2 O3 -89.40(8) 2_656 .
O5 Tb1 Tb2 O2 -18.07(11) . .
O4 Tb1 Tb2 O2 -103.24(10) . .
O8 Tb1 Tb2 O2 178.32(10) . .
O1 Tb1 Tb2 O2 119.20(12) . .
O8 Tb1 Tb2 O2 120.42(11) 2_656 .
O3 Tb1 Tb2 O2 -114.74(11) . .
N1 Tb1 Tb2 O2 59.22(10) . .
Tb1 Tb1 Tb2 O2 155.86(8) 2_656 .
Tb2 Tb1 Tb2 O2 155.86(8) 2_656 .
O5 Tb1 Tb2 O1 166.50(9) . 2_656
O4 Tb1 Tb2 O1 81.33(8) . 2_656
O8 Tb1 Tb2 O1 2.89(7) . 2_656
O1 Tb1 Tb2 O1 -56.23(12) . 2_656
O8 Tb1 Tb2 O1 -55.01(9) 2_656 2_656
O3 Tb1 Tb2 O1 69.83(9) . 2_656
O2 Tb1 Tb2 O1 -175.43(10) . 2_656
N1 Tb1 Tb2 O1 -116.21(8) . 2_656
Tb1 Tb1 Tb2 O1 -19.57(5) 2_656 2_656
Tb2 Tb1 Tb2 O1 -19.57(5) 2_656 2_656
O5 Tb1 Tb2 N5 88.07(10) . .
O4 Tb1 Tb2 N5 2.90(9) . .
O8 Tb1 Tb2 N5 -75.54(8) . .
O1 Tb1 Tb2 N5 -134.66(11) . .
O8 Tb1 Tb2 N5 -133.43(10) 2_656 .
O3 Tb1 Tb2 N5 -8.60(10) . .
O2 Tb1 Tb2 N5 106.14(10) . .
N1 Tb1 Tb2 N5 165.36(9) . .
Tb1 Tb1 Tb2 N5 -97.99(6) 2_656 .
Tb2 Tb1 Tb2 N5 -97.99(6) 2_656 .
O5 Tb1 Tb2 N3 4.49(10) . .
O4 Tb1 Tb2 N3 -80.68(9) . .
O8 Tb1 Tb2 N3 -159.12(8) . .
O1 Tb1 Tb2 N3 141.75(10) . .
O8 Tb1 Tb2 N3 142.98(9) 2_656 .
O3 Tb1 Tb2 N3 -92.18(10) . .
O2 Tb1 Tb2 N3 22.56(10) . .
N1 Tb1 Tb2 N3 81.78(9) . .
Tb1 Tb1 Tb2 N3 178.42(6) 2_656 .
Tb2 Tb1 Tb2 N3 178.42(6) 2_656 .
O5 Tb1 Tb2 Tb1 -173.94(8) . 2_656
O4 Tb1 Tb2 Tb1 100.90(7) . 2_656
O8 Tb1 Tb2 Tb1 22.45(5) . 2_656
O1 Tb1 Tb2 Tb1 -36.67(9) . 2_656
O8 Tb1 Tb2 Tb1 -35.44(7) 2_656 2_656
O3 Tb1 Tb2 Tb1 89.40(8) . 2_656
O2 Tb1 Tb2 Tb1 -155.86(8) . 2_656
N1 Tb1 Tb2 Tb1 -96.64(6) . 2_656
Tb2 Tb1 Tb2 Tb1 0.0 2_656 2_656
O5 Tb1 O1 C8 53.9(2) . .
O4 Tb1 O1 C8 124.8(2) . .
O8 Tb1 O1 C8 -156.1(2) . .
O8 Tb1 O1 C8 -91.7(2) 2_656 .
O3 Tb1 O1 C8 -167.18(19) . .
O2 Tb1 O1 C8 -18.1(3) . .
N1 Tb1 O1 C8 -21.7(2) . .
Tb2 Tb1 O1 C8 -90.8(2) . .
Tb1 Tb1 O1 C8 -123.1(2) 2_656 .
Tb2 Tb1 O1 C8 -151.3(3) 2_656 .
O5 Tb1 O1 Tb2 -154.82(10) . 2_656
O4 Tb1 O1 Tb2 -83.95(9) . 2_656
O8 Tb1 O1 Tb2 -4.84(7) . 2_656
O8 Tb1 O1 Tb2 59.61(9) 2_656 2_656
O3 Tb1 O1 Tb2 -15.92(18) . 2_656
O2 Tb1 O1 Tb2 133.18(10) . 2_656
N1 Tb1 O1 Tb2 129.62(11) . 2_656
Tb2 Tb1 O1 Tb2 60.43(12) . 2_656
Tb1 Tb1 O1 Tb2 28.17(7) 2_656 2_656
O6 Tb2 O2 C23 -29.3(3) . .
O8 Tb2 O2 C23 -160.5(2) 2_656 .
O7 Tb2 O2 C23 -83.9(2) . .
O3 Tb2 O2 C23 121.8(2) . .
O1 Tb2 O2 C23 168.7(2) 2_656 .
N5 Tb2 O2 C23 71.8(2) . .
N3 Tb2 O2 C23 6.4(2) . .
Tb1 Tb2 O2 C23 162.4(3) . .
Tb1 Tb2 O2 C23 -176.2(2) 2_656 .
O6 Tb2 O2 Tb1 168.37(9) . .
O8 Tb2 O2 Tb1 37.10(7) 2_656 .
O7 Tb2 O2 Tb1 113.76(8) . .
O3 Tb2 O2 Tb1 -40.54(7) . .
O1 Tb2 O2 Tb1 6.32(13) 2_656 .
N5 Tb2 O2 Tb1 -90.52(9) . .
N3 Tb2 O2 Tb1 -155.97(11) . .
Tb1 Tb2 O2 Tb1 21.45(7) 2_656 .
O5 Tb1 O2 C23 6.5(3) . .
O4 Tb1 O2 C23 -55.9(3) . .
O8 Tb1 O2 C23 -160.4(3) . .
O1 Tb1 O2 C23 79.6(3) . .
O8 Tb1 O2 C23 165.1(3) 2_656 .
O3 Tb1 O2 C23 -118.1(3) . .
N1 Tb1 O2 C23 82.9(3) . .
Tb2 Tb1 O2 C23 -158.1(3) . .
Tb1 Tb1 O2 C23 -180.0(3) 2_656 .
Tb2 Tb1 O2 C23 151.1(2) 2_656 .
O5 Tb1 O2 Tb2 164.60(9) . .
O4 Tb1 O2 Tb2 102.28(9) . .
O8 Tb1 O2 Tb2 -2.31(13) . .
O1 Tb1 O2 Tb2 -122.29(11) . .
O8 Tb1 O2 Tb2 -36.74(7) 2_656 .
O3 Tb1 O2 Tb2 40.08(7) . .
N1 Tb1 O2 Tb2 -118.93(9) . .
Tb1 Tb1 O2 Tb2 -21.85(7) 2_656 .
Tb2 Tb1 O2 Tb2 -50.76(15) 2_656 .
O6 Tb2 O3 C38 -4.6(3) . .
O8 Tb2 O3 C38 134.8(2) 2_656 .
O7 Tb2 O3 C38 167.36(19) . .
O2 Tb2 O3 C38 -149.7(2) . .
O1 Tb2 O3 C38 62.9(2) 2_656 .
N5 Tb2 O3 C38 -19.5(2) . .
N3 Tb2 O3 C38 -92.3(2) . .
Tb1 Tb2 O3 C38 169.5(2) . .
Tb1 Tb2 O3 C38 98.9(2) 2_656 .
O6 Tb2 O3 Tb1 -174.10(10) . .
O8 Tb2 O3 Tb1 -34.69(7) 2_656 .
O7 Tb2 O3 Tb1 -2.10(15) . .
O2 Tb2 O3 Tb1 40.80(7) . .
O1 Tb2 O3 Tb1 -106.57(8) 2_656 .
N5 Tb2 O3 Tb1 171.08(10) . .
N3 Tb2 O3 Tb1 98.22(8) . .
Tb1 Tb2 O3 Tb1 -70.59(5) 2_656 .
O5 Tb1 O3 C38 87.0(3) . .
O4 Tb1 O3 C38 24.8(3) . .
O8 Tb1 O3 C38 -55.9(3) . .
O1 Tb1 O3 C38 -45.2(4) . .
O8 Tb1 O3 C38 -130.9(3) 2_656 .
O2 Tb1 O3 C38 154.4(3) . .
N1 Tb1 O3 C38 -174.2(3) . .
Tb2 Tb1 O3 C38 -165.3(3) . .
Tb1 Tb1 O3 C38 -93.1(3) 2_656 .
Tb2 Tb1 O3 C38 -55.4(3) 2_656 .
O5 Tb1 O3 Tb2 -107.77(9) . .
O4 Tb1 O3 Tb2 -169.96(9) . .
O8 Tb1 O3 Tb2 109.32(8) . .
O1 Tb1 O3 Tb2 120.05(12) . .
O8 Tb1 O3 Tb2 34.34(7) 2_656 .
O2 Tb1 O3 Tb2 -40.38(7) . .
N1 Tb1 O3 Tb2 -8.97(15) . .
Tb1 Tb1 O3 Tb2 72.21(6) 2_656 .
Tb2 Tb1 O3 Tb2 109.85(6) 2_656 .
O5 Tb1 O4 C52 -25.8(3) . .
O8 Tb1 O4 C52 176.7(4) . .
O1 Tb1 O4 C52 -112.4(4) . .
O8 Tb1 O4 C52 137.4(3) 2_656 .
O3 Tb1 O4 C52 98.2(4) . .
O2 Tb1 O4 C52 42.7(4) . .
N1 Tb1 O4 C52 -62.7(4) . .
Tb2 Tb1 O4 C52 90.6(4) . .
Tb1 Tb1 O4 C52 161.6(3) 2_656 .
Tb2 Tb1 O4 C52 -149.5(4) 2_656 .
O4 Tb1 O5 C54 29.3(3) . .
O8 Tb1 O5 C54 67.3(4) . .
O1 Tb1 O5 C54 118.1(3) . .
O8 Tb1 O5 C54 -132.8(3) 2_656 .
O3 Tb1 O5 C54 -38.2(3) . .
O2 Tb1 O5 C54 -97.0(3) . .
N1 Tb1 O5 C54 -175.0(3) . .
Tb2 Tb1 O5 C54 -85.2(3) . .
Tb1 Tb1 O5 C54 142.0(4) 2_656 .
Tb2 Tb1 O5 C54 101.0(3) 2_656 .
O8 Tb2 O6 C67 60.5(3) 2_656 .
O7 Tb2 O6 C67 9.6(3) . .
O3 Tb2 O6 C67 -175.7(3) . .
O2 Tb2 O6 C67 -47.6(4) . .
O1 Tb2 O6 C67 119.5(3) 2_656 .
N5 Tb2 O6 C67 -161.9(3) . .
N3 Tb2 O6 C67 -80.5(3) . .
Tb1 Tb2 O6 C67 34.5(6) . .
Tb1 Tb2 O6 C67 96.1(3) 2_656 .
O6 Tb2 O7 C69 -5.6(3) . .
O8 Tb2 O7 C69 -148.8(3) 2_656 .
O3 Tb2 O7 C69 179.1(3) . .
O2 Tb2 O7 C69 139.4(3) . .
O1 Tb2 O7 C69 -87.2(3) 2_656 .
N5 Tb2 O7 C69 12.5(4) . .
N3 Tb2 O7 C69 73.5(3) . .
Tb1 Tb2 O7 C69 177.7(3) . .
Tb1 Tb2 O7 C69 -120.5(3) 2_656 .
O5 Tb1 O8 Tb2 60.22(16) . 2_656
O4 Tb1 O8 Tb2 96.52(10) . 2_656
O1 Tb1 O8 Tb2 5.25(8) . 2_656
O8 Tb1 O8 Tb2 -107.66(11) 2_656 2_656
O3 Tb1 O8 Tb2 179.12(10) . 2_656
O2 Tb1 O8 Tb2 -141.39(9) . 2_656
N1 Tb1 O8 Tb2 -42.91(12) . 2_656
Tb2 Tb1 O8 Tb2 -142.91(7) . 2_656
Tb1 Tb1 O8 Tb2 -107.66(11) 2_656 2_656
O5 Tb1 O8 Tb1 167.88(11) . 2_656
O4 Tb1 O8 Tb1 -155.81(10) . 2_656
O1 Tb1 O8 Tb1 112.91(10) . 2_656
O8 Tb1 O8 Tb1 0.0 2_656 2_656
O3 Tb1 O8 Tb1 -73.22(8) . 2_656
O2 Tb1 O8 Tb1 -33.73(13) . 2_656
N1 Tb1 O8 Tb1 64.75(11) . 2_656
Tb2 Tb1 O8 Tb1 -35.24(7) . 2_656
Tb2 Tb1 O8 Tb1 107.66(11) 2_656 2_656
O5 Tb1 N1 C1 92.4(3) . .
O4 Tb1 N1 C1 128.3(3) . .
O8 Tb1 N1 C1 -125.5(3) . .
O1 Tb1 N1 C1 -175.5(3) . .
O8 Tb1 N1 C1 -64.1(3) 2_656 .
O3 Tb1 N1 C1 -22.8(3) . .
O2 Tb1 N1 C1 6.7(3) . .
Tb2 Tb1 N1 C1 -28.7(3) . .
Tb1 Tb1 N1 C1 -92.7(3) 2_656 .
Tb2 Tb1 N1 C1 -147.8(3) 2_656 .
O5 Tb1 N1 C9 -74.4(2) . .
O4 Tb1 N1 C9 -38.5(3) . .
O8 Tb1 N1 C9 67.7(2) . .
O1 Tb1 N1 C9 17.7(2) . .
O8 Tb1 N1 C9 129.1(2) 2_656 .
O3 Tb1 N1 C9 170.36(19) . .
O2 Tb1 N1 C9 -160.1(2) . .
Tb2 Tb1 N1 C9 164.5(2) . .
Tb1 Tb1 N1 C9 100.5(2) 2_656 .
Tb2 Tb1 N1 C9 45.4(2) 2_656 .
O6 Tb2 N3 C16 -26.8(3) . .
O8 Tb2 N3 C16 -165.8(2) 2_656 .
O7 Tb2 N3 C16 -100.7(3) . .
O3 Tb2 N3 C16 117.7(3) . .
O2 Tb2 N3 C16 176.9(3) . .
O1 Tb2 N3 C16 29.3(4) 2_656 .
N5 Tb2 N3 C16 54.6(3) . .
Tb1 Tb2 N3 C16 160.5(3) . .
Tb1 Tb2 N3 C16 166.3(2) 2_656 .
O6 Tb2 N3 C24 152.1(2) . .
O8 Tb2 N3 C24 13.1(3) 2_656 .
O7 Tb2 N3 C24 78.2(2) . .
O3 Tb2 N3 C24 -63.4(2) . .
O2 Tb2 N3 C24 -4.2(2) . .
O1 Tb2 N3 C24 -151.8(2) 2_656 .
N5 Tb2 N3 C24 -126.5(2) . .
Tb1 Tb2 N3 C24 -20.5(2) . .
Tb1 Tb2 N3 C24 -14.8(4) 2_656 .
O6 Tb2 N5 C31 12.9(3) . .
O8 Tb2 N5 C31 151.0(3) 2_656 .
O7 Tb2 N5 C31 -4.8(4) . .
O3 Tb2 N5 C31 -175.6(3) . .
O2 Tb2 N5 C31 -124.8(3) . .
O1 Tb2 N5 C31 102.4(3) 2_656 .
N3 Tb2 N5 C31 -67.3(3) . .
Tb1 Tb2 N5 C31 -169.4(3) . .
Tb1 Tb2 N5 C31 126.1(3) 2_656 .
O6 Tb2 N5 C39 -155.1(2) . .
O8 Tb2 N5 C39 -17.1(3) 2_656 .
O7 Tb2 N5 C39 -172.78(19) . .
O3 Tb2 N5 C39 16.4(2) . .
O2 Tb2 N5 C39 67.2(2) . .
O1 Tb2 N5 C39 -65.6(2) 2_656 .
N3 Tb2 N5 C39 124.7(2) . .
Tb1 Tb2 N5 C39 22.6(2) . .
Tb1 Tb2 N5 C39 -41.9(2) 2_656 .
C9 N1 C1 C2 0.7(5) . .
Tb1 N1 C1 C2 -165.7(3) . .
N1 C1 C2 C3 -0.1(6) . .
C1 C2 C3 C4 0.0(6) . .
C2 C3 C4 C9 -0.4(6) . .
C2 C3 C4 C5 179.6(4) . .
C10 N2 C5 C6 -25.8(7) . .
C10 N2 C5 C4 159.1(4) . .
C3 C4 C5 C6 -175.4(4) . .
C9 C4 C5 C6 4.5(6) . .
C3 C4 C5 N2 0.1(6) . .
C9 C4 C5 N2 -179.9(4) . .
N2 C5 C6 C7 179.5(4) . .
C4 C5 C6 C7 -5.5(6) . .
C5 C6 C7 C8 0.8(6) . .
Tb1 O1 C8 C7 -156.5(3) . .
Tb2 O1 C8 C7 58.6(4) 2_656 .
Tb1 O1 C8 C9 24.4(4) . .
Tb2 O1 C8 C9 -120.5(3) 2_656 .
C6 C7 C8 O1 -174.4(3) . .
C6 C7 C8 C9 4.7(5) . .
C1 N1 C9 C4 -1.1(5) . .
Tb1 N1 C9 C4 167.0(3) . .
C1 N1 C9 C8 179.0(3) . .
Tb1 N1 C9 C8 -12.9(4) . .
C3 C4 C9 N1 1.0(5) . .
C5 C4 C9 N1 -179.0(3) . .
C3 C4 C9 C8 -179.1(3) . .
C5 C4 C9 C8 0.9(5) . .
O1 C8 C9 N1 -6.4(5) . .
C7 C8 C9 N1 174.4(3) . .
O1 C8 C9 C4 173.7(3) . .
C7 C8 C9 C4 -5.5(5) . .
C5 N2 C10 C11 174.9(4) . .
N2 C10 C11 C12 -178.0(5) . .
N2 C10 C11 S1 -2.0(7) . .
C14 S1 C11 C12 -0.1(4) . .
C14 S1 C11 C10 -176.9(5) . .
C10 C11 C12 C13 176.0(5) . .
S1 C11 C12 C13 -0.3(6) . .
C10 C11 C12 C15 -7.0(9) . .
S1 C11 C12 C15 176.7(4) . .
C11 C12 C13 C14 0.7(7) . .
C15 C12 C13 C14 -176.4(6) . .
C12 C13 C14 S1 -0.8(7) . .
C11 S1 C14 C13 0.5(5) . .
C24 N3 C16 C17 1.7(5) . .
Tb2 N3 C16 C17 -179.3(3) . .
N3 C16 C17 C18 -3.1(6) . .
C16 C17 C18 C19 0.7(6) . .
C17 C18 C19 C24 2.6(5) . .
C17 C18 C19 C20 -178.5(3) . .
C25 N4 C20 C21 8.0(6) . .
C25 N4 C20 C19 -174.2(3) . .
C18 C19 C20 C21 -179.8(3) . .
C24 C19 C20 C21 -0.8(5) . .
C18 C19 C20 N4 2.2(5) . .
C24 C19 C20 N4 -178.8(3) . .
N4 C20 C21 C22 179.5(3) . .
C19 C20 C21 C22 1.7(5) . .
C20 C21 C22 C23 0.7(6) . .
Tb2 O2 C23 C22 169.9(2) . .
Tb1 O2 C23 C22 -36.1(5) . .
Tb2 O2 C23 C24 -8.0(4) . .
Tb1 O2 C23 C24 145.9(2) . .
C21 C22 C23 O2 178.2(3) . .
C21 C22 C23 C24 -3.9(5) . .
C16 N3 C24 C19 1.9(5) . .
Tb2 N3 C24 C19 -177.2(2) . .
C16 N3 C24 C23 -178.8(3) . .
Tb2 N3 C24 C23 2.2(4) . .
C18 C19 C24 N3 -4.0(5) . .
C20 C19 C24 N3 177.0(3) . .
C18 C19 C24 C23 176.6(3) . .
C20 C19 C24 C23 -2.4(5) . .
O2 C23 C24 N3 3.3(4) . .
C22 C23 C24 N3 -174.7(3) . .
O2 C23 C24 C19 -177.3(3) . .
C22 C23 C24 C19 4.7(5) . .
C20 N4 C25 C26 -177.9(4) . .
N4 C25 C26 C27 169.0(4) . .
N4 C25 C26 S2 -11.0(6) . .
C29 S2 C26 C27 -0.1(3) . .
C29 S2 C26 C25 179.9(4) . .
C25 C26 C27 C28 -179.6(4) . .
S2 C26 C27 C28 0.4(5) . .
C25 C26 C27 C30 2.1(7) . .
S2 C26 C27 C30 -177.9(4) . .
C26 C27 C28 C29 -0.6(6) . .
C30 C27 C28 C29 177.8(5) . .
C27 C28 C29 S2 0.6(5) . .
C26 S2 C29 C28 -0.2(4) . .
C39 N5 C31 C32 0.1(5) . .
Tb2 N5 C31 C32 -167.4(3) . .
N5 C31 C32 C33 2.1(6) . .
C31 C32 C33 C34 -1.8(6) . .
C32 C33 C34 C39 -0.6(5) . .
C32 C33 C34 C35 179.4(4) . .
C40' N6 C35 C36 43(2) . .
C40 N6 C35 C36 27.8(9) . .
C40' N6 C35 C34 -141(2) . .
C40 N6 C35 C34 -156.5(8) . .
C33 C34 C35 C36 177.4(4) . .
C39 C34 C35 C36 -2.5(5) . .
C33 C34 C35 N6 1.6(5) . .
C39 C34 C35 N6 -178.4(3) . .
N6 C35 C36 C37 176.4(3) . .
C34 C35 C36 C37 0.8(6) . .
C35 C36 C37 C38 0.8(5) . .
Tb2 O3 C38 C37 -161.8(2) . .
Tb1 O3 C38 C37 1.4(5) . .
Tb2 O3 C38 C39 20.7(4) . .
Tb1 O3 C38 C39 -176.2(2) . .
C36 C37 C38 O3 -178.3(3) . .
C36 C37 C38 C39 -0.7(5) . .
C31 N5 C39 C34 -2.6(5) . .
Tb2 N5 C39 C34 166.6(2) . .
C31 N5 C39 C38 177.5(3) . .
Tb2 N5 C39 C38 -13.2(3) . .
C33 C34 C39 N5 2.9(5) . .
C35 C34 C39 N5 -177.2(3) . .
C33 C34 C39 C38 -177.3(3) . .
C35 C34 C39 C38 2.7(5) . .
O3 C38 C39 N5 -3.5(4) . .
C37 C38 C39 N5 178.8(3) . .
O3 C38 C39 C34 176.6(3) . .
C37 C38 C39 C34 -1.1(5) . .
C51 C46 C47 C48 3.3(8) . .
C46 C47 C48 C49 0.5(12) . .
C47 C48 C49 C50 -2.3(17) . .
C48 C49 C50 C51 0.3(19) . .
C47 C46 C51 C50 -5.1(9) . .
C47 C46 C51 C52 -179.6(4) . .
C49 C50 C51 C46 3.3(14) . .
C49 C50 C51 C52 177.6(9) . .
Tb1 O4 C52 C53 16.4(6) . .
Tb1 O4 C52 C51 -166.1(3) . .
C46 C51 C52 O4 -26.7(7) . .
C50 C51 C52 O4 159.1(7) . .
C46 C51 C52 C53 150.8(5) . .
C50 C51 C52 C53 -23.4(9) . .
O4 C52 C53 C54 6.2(7) . .
C51 C52 C53 C54 -171.2(4) . .
Tb1 O5 C54 C53 -24.0(6) . .
Tb1 O5 C54 C55 159.4(3) . .
C52 C53 C54 O5 -2.4(7) . .
C52 C53 C54 C55 174.1(4) . .
O5 C54 C55 C60 21.0(6) . .
C53 C54 C55 C60 -155.8(4) . .
O5 C54 C55 C56 -156.8(4) . .
C53 C54 C55 C56 26.4(6) . .
C60 C55 C56 C57 -0.5(7) . .
C54 C55 C56 C57 177.3(5) . .
C55 C56 C57 C58 0.3(9) . .
C56 C57 C58 C59 0.3(11) . .
C57 C58 C59 C60 -0.6(10) . .
C56 C55 C60 C59 0.1(7) . .
C54 C55 C60 C59 -177.6(4) . .
C58 C59 C60 C55 0.4(8) . .
C66 C61 C62 C63 0.1(7) . .
C61 C62 C63 C64 -0.1(9) . .
C62 C63 C64 C65 0.3(13) . .
C63 C64 C65 C66 -0.4(15) . .
C64 C65 C66 C61 0.4(11) . .
C64 C65 C66 C67 178.2(7) . .
C62 C61 C66 C65 -0.2(8) . .
C62 C61 C66 C67 -178.0(4) . .
Tb2 O6 C67 C68 -11.6(6) . .
Tb2 O6 C67 C66 168.9(2) . .
C65 C66 C67 O6 -163.6(6) . .
C61 C66 C67 O6 14.2(6) . .
C65 C66 C67 C68 16.9(7) . .
C61 C66 C67 C68 -165.3(4) . .
O6 C67 C68 C69 5.3(6) . .
C66 C67 C68 C69 -175.3(4) . .
Tb2 O7 C69 C68 3.7(5) . .
Tb2 O7 C69 C70 -175.6(2) . .
C67 C68 C69 O7 -1.5(6) . .
C67 C68 C69 C70 177.8(3) . .
O7 C69 C70 C75 -8.7(5) . .
C68 C69 C70 C75 171.9(3) . .
O7 C69 C70 C71 170.8(3) . .
C68 C69 C70 C71 -8.6(5) . .
C75 C70 C71 C72 0.6(5) . .
C69 C70 C71 C72 -178.9(3) . .
C70 C71 C72 C73 0.0(6) . .
C71 C72 C73 C74 -0.6(6) . .
C72 C73 C74 C75 0.5(6) . .
C73 C74 C75 C70 0.1(6) . .
C71 C70 C75 C74 -0.7(5) . .
C69 C70 C75 C74 178.8(3) . .
C40' N6 C40 C41 88(8) . .
C35 N6 C40 C41 -173.8(10) . .
N6 C40 C41 C42 177.0(10) . .
N6 C40 C41 S3 10.2(18) . .
C44 S3 C41 C40 175.9(10) . .
C44 S3 C41 C42 7.4(7) . .
C40 C41 C42 C45 26.0(15) . .
S3 C41 C42 C45 -166.6(7) . .
C40 C41 C42 C43 -178.9(12) . .
S3 C41 C42 C43 -11.5(9) . .
C45 C42 C43 C44 163.0(8) . .
C41 C42 C43 C44 10.7(11) . .
C42 C43 C44 S3 -6.0(12) . .
C41 S3 C44 C43 -1.0(9) . .
C40 N6 C40' C41' -86(9) . .
C35 N6 C40' C41' -175(2) . .
N6 C40' C41' C42' 163(3) . .
N6 C40' C41' S3' -36(4) . .
C44' S3' C41' C42' -15(2) . .
C44' S3' C41' C40' -178(3) . .
C40' C41' C42' C45' -27(4) . .
S3' C41' C42' C45' 171.4(17) . .
C40' C41' C42' C43' -176(3) . .
S3' C41' C42' C43' 23(2) . .
C41' C42' C43' C44' -19(2) . .
C45' C42' C43' C44' -169.7(19) . .
C42' C43' C44' S3' 9(2) . .
C41' S3' C44' C43' 3(2) . .

loop_
_platon_squeeze_void_nr
_platon_squeeze_void_average_x
_platon_squeeze_void_average_y
_platon_squeeze_void_average_z
_platon_squeeze_void_volume
_platon_squeeze_void_count_electrons
_platon_squeeze_void_content
1 0.500 0.500 0.000 338 50 ' '
